data_7201336
loop_
_publ_author_name
'Beves, Jonathon E.'
'Constable, Edwin C.'
'Decurtins, Silvio'
'Dunphy, Emma L.'
'Housecroft, Catherine E.'
'Keene, Tony D.'
'Neuburger, Markus'
'Schaffner, Silvia'
'Zampese, Jennifer A.'

_publ_section_title
;
 Structural diversity in the reactions of
 4&#x2032;-(pyridyl)-2,2&#x2032;:6&#x2032;,2&#x2033;-terpyridine
 ligands and
 bis{4&#x2032;-(4-pyridyl)-2,2&#x2032;:6&#x2032;,2&#x2033;-terpyridine}iron(II)
 with copper(II) salts
;
_journal_issue 11
_journal_name_full CrystEngComm
_journal_page_first 2406
_journal_paper_doi 10.1039/b909639f
_journal_volume 11
_journal_year 2009
_chemical_formula_moiety 'C20 H14 Cl2 Cu1 N4, H2 O'
_chemical_formula_sum 'C20 H16 Cl2 Cu N4 O'
_chemical_formula_weight 462.82
_chemical_name_systematic
;
?
;
_space_group_IT_number 2
_symmetry_cell_setting triclinic
_symmetry_space_group_name_Hall '-P 1'
_symmetry_space_group_name_H-M 'P -1'
_atom_sites_solution_hydrogens geom
_atom_sites_solution_primary direct
_atom_sites_solution_secondary difmap
_audit_creation_method SHELXL-97
_cell_angle_alpha 88.347(7)
_cell_angle_beta 78.786(8)
_cell_angle_gamma 78.373(8)
_cell_formula_units_Z 4
_cell_length_a 8.6108(9)
_cell_length_b 14.2027(13)
_cell_length_c 15.6746(14)
_cell_measurement_reflns_used 0
_cell_measurement_temperature 223(2)
_cell_measurement_theta_max 0
_cell_measurement_theta_min 0
_cell_volume 1841.7(3)
_computing_cell_refinement 'Stoe IPDS'
_computing_data_collection 'Stoe IPDS'
_computing_data_reduction 'Stoe IPDS'
_computing_molecular_graphics 'Ortep-3 for Windows (Farrugia, 1997)'
_computing_publication_material 'WinGX publication routines (Farrugia, 1999)'
_computing_structure_refinement 'SHELXL-97 (Sheldrick, 1997)'
_computing_structure_solution 'SHELXS-97 (Sheldrick, 1990)'
_diffrn_ambient_temperature 223(2)
_diffrn_measured_fraction_theta_full 0.986
_diffrn_measured_fraction_theta_max 0.986
_diffrn_measurement_device_type 'Stoe IPDS'
_diffrn_measurement_method 'w\ scans'
_diffrn_radiation_monochromator graphite
_diffrn_radiation_source 'fine-focus sealed tube'
_diffrn_radiation_type MoK\a
_diffrn_radiation_wavelength 0.71073
_diffrn_reflns_av_R_equivalents 0.0391
_diffrn_reflns_av_sigmaI/netI 0.0214
_diffrn_reflns_limit_h_max 11
_diffrn_reflns_limit_h_min -12
_diffrn_reflns_limit_k_max 19
_diffrn_reflns_limit_k_min -19
_diffrn_reflns_limit_l_max 22
_diffrn_reflns_limit_l_min -22
_diffrn_reflns_number 45891
_diffrn_reflns_theta_full 30.00
_diffrn_reflns_theta_max 30.00
_diffrn_reflns_theta_min 2.46
_exptl_absorpt_coefficient_mu 1.496
_exptl_absorpt_correction_T_max 0.6709
_exptl_absorpt_correction_T_min 0.6226
_exptl_absorpt_correction_type multi-scan
_exptl_absorpt_process_details '(Blessing 1951)'
_exptl_crystal_colour green
_exptl_crystal_density_diffrn 1.669
_exptl_crystal_density_method 'not measured'
_exptl_crystal_description prism
_exptl_crystal_F_000 940
_exptl_crystal_size_max 0.35
_exptl_crystal_size_mid 0.31
_exptl_crystal_size_min 0.29
_refine_diff_density_max 0.391
_refine_diff_density_min -0.436
_refine_diff_density_rms 0.056
_refine_ls_extinction_method none
_refine_ls_goodness_of_fit_ref 1.082
_refine_ls_hydrogen_treatment mixed
_refine_ls_matrix_type full
_refine_ls_number_parameters 517
_refine_ls_number_reflns 10578
_refine_ls_number_restraints 2
_refine_ls_restrained_S_all 1.082
_refine_ls_R_factor_all 0.0324
_refine_ls_R_factor_gt 0.0303
_refine_ls_shift/su_max 0.002
_refine_ls_shift/su_mean 0.000
_refine_ls_structure_factor_coef Fsqd
_refine_ls_weighting_details 'calc w=1/[\s^2^(Fo^2^)+(0.0379P)^2^+0.9055P] where P=(Fo^2^+2Fc^2^)/3'
_refine_ls_weighting_scheme calc
_refine_ls_wR_factor_gt 0.0790
_refine_ls_wR_factor_ref 0.0802
_reflns_number_gt 10011
_reflns_number_total 10578
_reflns_threshold_expression >2sigma(I)
_cod_data_source_file b909639f.txt
_cod_data_source_block jb1241
_cod_original_sg_symbol_Hall -P1
_cod_database_code 7201336

loop_
_symmetry_equiv_pos_as_xyz
'x, y, z'
'-x, -y, -z'

loop_
_atom_site_label
_atom_site_type_symbol
_atom_site_fract_x
_atom_site_fract_y
_atom_site_fract_z
_atom_site_U_iso_or_equiv
_atom_site_adp_type
_atom_site_occupancy
_atom_site_symmetry_multiplicity
_atom_site_calc_flag
_atom_site_refinement_flags
_atom_site_disorder_assembly
_atom_site_disorder_group
C1 C -0.15719(19) 0.09362(11) 0.96569(10) 0.0276(3) Uani 1 1 d . . .
H1 H -0.1964 0.0634 0.9241 0.033 Uiso 1 1 calc R . .
C2 C -0.1867(2) 0.06471(11) 1.05121(10) 0.0309(3) Uani 1 1 d . . .
H2 H -0.2453 0.0158 1.0676 0.037 Uiso 1 1 calc R . .
C3 C -0.1286(2) 0.10887(12) 1.11220(10) 0.0337(3) Uani 1 1 d . . .
H3 H -0.1461 0.0898 1.1706 0.040 Uiso 1 1 calc R . .
C4 C -0.0442(2) 0.18177(11) 1.08650(9) 0.0304(3) Uani 1 1 d . . .
H4 H -0.0039 0.2128 1.1271 0.036 Uiso 1 1 calc R . .
C5 C -0.02062(17) 0.20784(10) 1.00004(9) 0.0231(2) Uani 1 1 d . . .
C6 C 0.05913(17) 0.28753(10) 0.96445(8) 0.0220(2) Uani 1 1 d . . .
C7 C 0.11953(18) 0.34861(10) 1.01106(9) 0.0234(2) Uani 1 1 d . . .
H7 H 0.1166 0.3398 1.0710 0.028 Uiso 1 1 calc R . .
C8 C 0.18509(16) 0.42377(10) 0.96776(9) 0.0217(2) Uani 1 1 d . . .
C9 C 0.18586(18) 0.43419(10) 0.87835(9) 0.0244(2) Uani 1 1 d . . .
H9 H 0.2289 0.4837 0.8474 0.029 Uiso 1 1 calc R . .
C10 C 0.12223(17) 0.37043(10) 0.83619(8) 0.0224(2) Uani 1 1 d . . .
C11 C 0.10596(17) 0.37285(10) 0.74377(8) 0.0225(2) Uani 1 1 d . . .
C12 C 0.15503(19) 0.43992(10) 0.68453(9) 0.0271(3) Uani 1 1 d . . .
H12 H 0.2032 0.4884 0.7014 0.032 Uiso 1 1 calc R . .
C13 C 0.1320(2) 0.43455(11) 0.59968(10) 0.0302(3) Uani 1 1 d . . .
H13 H 0.1642 0.4796 0.5583 0.036 Uiso 1 1 calc R . .
C14 C 0.0616(2) 0.36255(12) 0.57662(9) 0.0301(3) Uani 1 1 d . . .
H14 H 0.0459 0.3574 0.5194 0.036 Uiso 1 1 calc R . .
C15 C 0.0143(2) 0.29801(11) 0.63946(9) 0.0293(3) Uani 1 1 d . . .
H15 H -0.0342 0.2491 0.6239 0.035 Uiso 1 1 calc R . .
C16 C 0.24792(16) 0.49128(10) 1.01639(9) 0.0222(2) Uani 1 1 d . . .
C17 C 0.2530(2) 0.48011(12) 1.10440(9) 0.0298(3) Uani 1 1 d . . .
H17 H 0.2155 0.4287 1.1351 0.036 Uiso 1 1 calc R . .
C18 C 0.3132(2) 0.54483(12) 1.14655(10) 0.0333(3) Uani 1 1 d . . .
H18 H 0.3176 0.5379 1.2059 0.040 Uiso 1 1 calc R . .
C19 C 0.3668(2) 0.61996(12) 1.09971(10) 0.0316(3) Uani 1 1 d . . .
H19 H 0.4079 0.6637 1.1286 0.038 Uiso 1 1 calc R . .
C20 C 0.3046(2) 0.56999(11) 0.97584(10) 0.0290(3) Uani 1 1 d . . .
H20 H 0.3016 0.5790 0.9165 0.035 Uiso 1 1 calc R . .
Cl1 Cl -0.18465(6) 0.13963(3) 0.75752(2) 0.03736(9) Uani 1 1 d . . .
Cl2 Cl 0.25055(5) 0.09213(3) 0.77151(2) 0.02883(7) Uani 1 1 d . . .
Cu1 Cu -0.01501(2) 0.208170(12) 0.816157(10) 0.02351(5) Uani 1 1 d . . .
N1 N -0.07518(15) 0.16287(9) 0.94014(7) 0.0237(2) Uani 1 1 d . . .
N2 N 0.06283(15) 0.29917(8) 0.87951(7) 0.0224(2) Uani 1 1 d . . .
N3 N 0.03522(16) 0.30277(9) 0.72125(8) 0.0249(2) Uani 1 1 d . . .
N4 N 0.36296(19) 0.63329(10) 1.01554(9) 0.0341(3) Uani 1 1 d . . .
C33 C 0.5346(2) 0.31370(12) 0.64201(11) 0.0336(3) Uani 1 1 d . . .
H33 H 0.5419 0.3173 0.7008 0.040 Uiso 1 1 calc R . .
C21 C 0.4735(2) 0.24575(11) 0.15766(10) 0.0291(3) Uani 1 1 d . . .
H21 H 0.5160 0.3016 0.1445 0.035 Uiso 1 1 calc R . .
C22 C 0.4362(2) 0.19751(12) 0.09098(10) 0.0314(3) Uani 1 1 d . . .
H22 H 0.4522 0.2205 0.0337 0.038 Uiso 1 1 calc R . .
C23 C 0.3752(2) 0.11526(13) 0.11048(10) 0.0342(3) Uani 1 1 d . . .
H23 H 0.3503 0.0809 0.0663 0.041 Uiso 1 1 calc R . .
C24 C 0.3508(2) 0.08344(12) 0.19584(10) 0.0321(3) Uani 1 1 d . . .
H24 H 0.3090 0.0276 0.2103 0.038 Uiso 1 1 calc R . .
C25 C 0.38940(18) 0.13580(10) 0.25906(9) 0.0250(3) Uani 1 1 d . . .
C26 C 0.36567(18) 0.11199(10) 0.35235(9) 0.0242(2) Uani 1 1 d . . .
C27 C 0.29906(19) 0.03643(10) 0.39125(9) 0.0263(3) Uani 1 1 d . . .
H27 H 0.2701 -0.0080 0.3570 0.032 Uiso 1 1 calc R . .
C28 C 0.27537(17) 0.02685(10) 0.48170(9) 0.0227(2) Uani 1 1 d . . .
C30 C 0.39501(17) 0.16517(10) 0.48655(9) 0.0224(2) Uani 1 1 d . . .
C31 C 0.45973(17) 0.23879(10) 0.52609(9) 0.0237(2) Uani 1 1 d . . .
C32 C 0.4670(2) 0.24232(11) 0.61361(10) 0.0288(3) Uani 1 1 d . . .
H32 H 0.4272 0.1975 0.6527 0.035 Uiso 1 1 calc R . .
C34 C 0.5909(2) 0.37934(12) 0.58347(11) 0.0348(3) Uani 1 1 d . . .
H34 H 0.6360 0.4285 0.6018 0.042 Uiso 1 1 calc R . .
C35 C 0.5795(2) 0.37112(12) 0.49699(11) 0.0317(3) Uani 1 1 d . . .
H35 H 0.6179 0.4156 0.4569 0.038 Uiso 1 1 calc R . .
C36 C 0.19803(17) -0.05058(10) 0.52529(9) 0.0231(2) Uani 1 1 d . . .
C37 C 0.1564(3) -0.05691(14) 0.61505(11) 0.0431(4) Uani 1 1 d . . .
H37 H 0.1773 -0.0112 0.6512 0.052 Uiso 1 1 calc R . .
C38 C 0.0838(3) -0.13125(16) 0.65073(11) 0.0494(5) Uani 1 1 d . . .
H38 H 0.0558 -0.1368 0.7114 0.059 Uiso 1 1 calc R . .
C39 C 0.0529(2) -0.19684(12) 0.59674(11) 0.0342(3) Uani 1 1 d . . .
H39 H 0.0040 -0.2472 0.6218 0.041 Uiso 1 1 calc R . .
C40 C 0.1599(2) -0.12055(11) 0.47711(9) 0.0297(3) Uani 1 1 d . . .
H40 H 0.1859 -0.1171 0.4162 0.036 Uiso 1 1 calc R . .
N5 N 0.45115(15) 0.21587(9) 0.23962(8) 0.0251(2) Uani 1 1 d . . .
N6 N 0.41077(15) 0.17404(8) 0.40040(8) 0.0235(2) Uani 1 1 d . . .
N7 N 0.51609(16) 0.30249(9) 0.46858(8) 0.0257(2) Uani 1 1 d . . .
N8 N 0.08924(19) -0.19212(10) 0.51092(9) 0.0336(3) Uani 1 1 d . . .
Cl3 Cl 0.66816(5) 0.36694(3) 0.27112(3) 0.03928(9) Uani 1 1 d . . .
Cl4 Cl 0.23373(5) 0.40632(3) 0.35644(2) 0.03248(8) Uani 1 1 d . . .
Cu2 Cu 0.48364(2) 0.285856(12) 0.344269(11) 0.02397(5) Uani 1 1 d . . .
C29 C 0.32590(17) 0.09295(10) 0.52981(9) 0.0238(2) Uani 1 1 d . . .
H29 H 0.3129 0.0882 0.5906 0.029 Uiso 1 1 calc R . .
O1 O 0.05846(18) 0.32316(12) 0.22457(8) 0.0427(3) Uani 1 1 d D . .
O2 O 0.4583(3) 0.1740(3) 0.88436(17) 0.1069(11) Uani 1 1 d . . .
H102 H 0.094(5) 0.347(3) 0.262(2) 0.128 Uiso 1 1 d D . .
H101 H -0.039(2) 0.339(3) 0.242(3) 0.128 Uiso 1 1 d D . .
H201 H 0.403(6) 0.153(4) 0.856(3) 0.128 Uiso 1 1 d . . .
H202 H 0.546(6) 0.165(4) 0.850(3) 0.128 Uiso 1 1 d . . .

loop_
_atom_site_aniso_label
_atom_site_aniso_U_11
_atom_site_aniso_U_22
_atom_site_aniso_U_33
_atom_site_aniso_U_23
_atom_site_aniso_U_13
_atom_site_aniso_U_12
C1 0.0335(7) 0.0273(6) 0.0263(6) 0.0008(5) -0.0074(5) -0.0144(5)
C2 0.0368(8) 0.0314(7) 0.0283(7) 0.0047(5) -0.0059(6) -0.0170(6)
C3 0.0473(9) 0.0367(8) 0.0217(6) 0.0050(5) -0.0066(6) -0.0199(7)
C4 0.0427(8) 0.0328(7) 0.0205(6) 0.0006(5) -0.0082(6) -0.0170(6)
C5 0.0280(6) 0.0230(6) 0.0204(6) -0.0010(4) -0.0051(5) -0.0095(5)
C6 0.0269(6) 0.0225(6) 0.0189(5) -0.0010(4) -0.0049(5) -0.0096(5)
C7 0.0300(6) 0.0250(6) 0.0186(5) -0.0008(4) -0.0067(5) -0.0111(5)
C8 0.0245(6) 0.0223(6) 0.0204(5) -0.0027(4) -0.0050(4) -0.0080(5)
C9 0.0312(7) 0.0246(6) 0.0210(6) -0.0007(5) -0.0061(5) -0.0126(5)
C10 0.0283(6) 0.0224(6) 0.0184(5) -0.0017(4) -0.0053(5) -0.0087(5)
C11 0.0271(6) 0.0231(6) 0.0192(5) -0.0023(4) -0.0055(5) -0.0082(5)
C12 0.0365(7) 0.0248(6) 0.0232(6) 0.0003(5) -0.0071(5) -0.0124(5)
C13 0.0398(8) 0.0301(7) 0.0230(6) 0.0049(5) -0.0071(6) -0.0122(6)
C14 0.0392(8) 0.0346(7) 0.0199(6) 0.0017(5) -0.0096(5) -0.0117(6)
C15 0.0388(8) 0.0320(7) 0.0221(6) -0.0014(5) -0.0099(5) -0.0148(6)
C16 0.0238(6) 0.0235(6) 0.0215(6) -0.0037(4) -0.0053(5) -0.0082(5)
C17 0.0396(8) 0.0335(7) 0.0216(6) -0.0013(5) -0.0073(5) -0.0183(6)
C18 0.0422(9) 0.0397(8) 0.0235(6) -0.0052(6) -0.0093(6) -0.0173(7)
C19 0.0355(8) 0.0330(7) 0.0311(7) -0.0081(6) -0.0086(6) -0.0150(6)
C20 0.0388(8) 0.0293(7) 0.0239(6) -0.0002(5) -0.0082(6) -0.0160(6)
Cl1 0.0490(2) 0.0488(2) 0.02624(16) 0.00149(15) -0.01337(15) -0.03198(18)
Cl2 0.03537(17) 0.02895(16) 0.02348(15) -0.00169(12) -0.00491(12) -0.00994(13)
Cu1 0.03252(9) 0.02479(8) 0.01778(8) -0.00105(6) -0.00651(6) -0.01462(7)
N1 0.0296(6) 0.0248(5) 0.0196(5) -0.0004(4) -0.0056(4) -0.0115(4)
N2 0.0288(6) 0.0227(5) 0.0183(5) -0.0018(4) -0.0053(4) -0.0104(4)
N3 0.0338(6) 0.0256(5) 0.0189(5) -0.0008(4) -0.0069(4) -0.0125(5)
N4 0.0444(8) 0.0324(6) 0.0324(7) -0.0013(5) -0.0103(6) -0.0205(6)
C33 0.0415(8) 0.0350(8) 0.0292(7) -0.0062(6) -0.0135(6) -0.0118(6)
C21 0.0342(7) 0.0307(7) 0.0243(6) 0.0036(5) -0.0042(5) -0.0124(6)
C22 0.0382(8) 0.0372(8) 0.0203(6) 0.0025(5) -0.0051(5) -0.0120(6)
C23 0.0465(9) 0.0392(8) 0.0212(6) -0.0022(6) -0.0078(6) -0.0167(7)
C24 0.0474(9) 0.0312(7) 0.0225(6) -0.0001(5) -0.0080(6) -0.0180(6)
C25 0.0316(7) 0.0247(6) 0.0205(6) 0.0000(5) -0.0047(5) -0.0104(5)
C26 0.0314(7) 0.0234(6) 0.0205(6) -0.0002(4) -0.0068(5) -0.0101(5)
C27 0.0377(7) 0.0243(6) 0.0207(6) -0.0005(5) -0.0072(5) -0.0131(5)
C28 0.0273(6) 0.0213(6) 0.0212(6) -0.0001(4) -0.0056(5) -0.0076(5)
C30 0.0259(6) 0.0218(6) 0.0217(6) -0.0010(4) -0.0076(5) -0.0068(5)
C31 0.0260(6) 0.0227(6) 0.0247(6) -0.0023(5) -0.0080(5) -0.0068(5)
C32 0.0363(7) 0.0288(7) 0.0246(6) -0.0015(5) -0.0100(6) -0.0098(6)
C34 0.0402(8) 0.0328(8) 0.0377(8) -0.0072(6) -0.0140(7) -0.0144(6)
C35 0.0363(8) 0.0297(7) 0.0344(8) -0.0016(6) -0.0098(6) -0.0157(6)
C36 0.0291(6) 0.0220(6) 0.0203(6) 0.0002(4) -0.0064(5) -0.0086(5)
C37 0.0730(13) 0.0463(10) 0.0214(7) -0.0006(6) -0.0093(7) -0.0379(9)
C38 0.0841(15) 0.0579(11) 0.0198(7) 0.0056(7) -0.0098(8) -0.0465(11)
C39 0.0470(9) 0.0343(8) 0.0278(7) 0.0063(6) -0.0104(6) -0.0212(7)
C40 0.0437(8) 0.0291(7) 0.0204(6) 0.0000(5) -0.0066(6) -0.0164(6)
N5 0.0300(6) 0.0251(5) 0.0222(5) 0.0000(4) -0.0045(4) -0.0110(4)
N6 0.0296(6) 0.0225(5) 0.0214(5) 0.0003(4) -0.0070(4) -0.0101(4)
N7 0.0294(6) 0.0255(5) 0.0261(5) -0.0003(4) -0.0095(4) -0.0105(4)
N8 0.0487(8) 0.0316(6) 0.0265(6) 0.0006(5) -0.0090(5) -0.0199(6)
Cl3 0.0421(2) 0.0486(2) 0.03596(19) 0.00708(16) -0.00797(16) -0.03020(18)
Cl4 0.03235(17) 0.03483(18) 0.02963(17) -0.00264(13) -0.00900(13) -0.00190(14)
Cu2 0.02903(9) 0.02434(8) 0.02236(8) 0.00133(6) -0.00662(6) -0.01278(6)
C29 0.0298(7) 0.0236(6) 0.0203(6) -0.0006(4) -0.0074(5) -0.0080(5)
O1 0.0446(7) 0.0602(8) 0.0271(6) -0.0033(5) -0.0030(5) -0.0230(6)
O2 0.0585(12) 0.185(3) 0.0822(16) -0.0821(18) -0.0069(11) -0.0320(15)

loop_
_atom_type_symbol
_atom_type_description
_atom_type_scat_dispersion_real
_atom_type_scat_dispersion_imag
_atom_type_scat_source
C C 0.0033 0.0016 'International Tables Vol C Tables 4.2.6.8 and 6.1.1.4'
H H 0.0000 0.0000 'International Tables Vol C Tables 4.2.6.8 and 6.1.1.4'
Cl Cl 0.1484 0.1585 'International Tables Vol C Tables 4.2.6.8 and 6.1.1.4'
Cu Cu 0.3201 1.2651 'International Tables Vol C Tables 4.2.6.8 and 6.1.1.4'
N N 0.0061 0.0033 'International Tables Vol C Tables 4.2.6.8 and 6.1.1.4'
O O 0.0106 0.0060 'International Tables Vol C Tables 4.2.6.8 and 6.1.1.4'

loop_
_geom_angle_atom_site_label_1
_geom_angle_atom_site_label_2
_geom_angle_atom_site_label_3
_geom_angle
_geom_angle_site_symmetry_1
_geom_angle_site_symmetry_3
_geom_angle_publ_flag
N1 C1 C2 122.27(13) . . ?
N1 C1 H1 118.9 . . ?
C2 C1 H1 118.9 . . ?
C3 C2 C1 118.85(14) . . ?
C3 C2 H2 120.6 . . ?
C1 C2 H2 120.6 . . ?
C2 C3 C4 119.42(14) . . ?
C2 C3 H3 120.3 . . ?
C4 C3 H3 120.3 . . ?
C5 C4 C3 118.69(14) . . ?
C5 C4 H4 120.7 . . ?
C3 C4 H4 120.7 . . ?
N1 C5 C4 121.59(13) . . ?
N1 C5 C6 113.88(12) . . ?
C4 C5 C6 124.50(12) . . ?
N2 C6 C7 120.95(12) . . ?
N2 C6 C5 112.49(11) . . ?
C7 C6 C5 126.51(12) . . ?
C6 C7 C8 119.26(12) . . ?
C6 C7 H7 120.4 . . ?
C8 C7 H7 120.4 . . ?
C9 C8 C7 118.17(12) . . ?
C9 C8 C16 121.44(12) . . ?
C7 C8 C16 120.37(12) . . ?
C10 C9 C8 119.24(12) . . ?
C10 C9 H9 120.4 . . ?
C8 C9 H9 120.4 . . ?
N2 C10 C9 120.73(12) . . ?
N2 C10 C11 112.40(11) . . ?
C9 C10 C11 126.84(12) . . ?
N3 C11 C12 121.66(12) . . ?
N3 C11 C10 113.78(12) . . ?
C12 C11 C10 124.56(12) . . ?
C11 C12 C13 118.88(13) . . ?
C11 C12 H12 120.6 . . ?
C13 C12 H12 120.6 . . ?
C14 C13 C12 119.40(14) . . ?
C14 C13 H13 120.3 . . ?
C12 C13 H13 120.3 . . ?
C13 C14 C15 118.70(13) . . ?
C13 C14 H14 120.7 . . ?
C15 C14 H14 120.7 . . ?
N3 C15 C14 122.39(14) . . ?
N3 C15 H15 118.8 . . ?
C14 C15 H15 118.8 . . ?
C17 C16 C20 116.44(12) . . ?
C17 C16 C8 122.17(12) . . ?
C20 C16 C8 121.40(12) . . ?
C18 C17 C16 119.85(14) . . ?
C18 C17 H17 120.1 . . ?
C16 C17 H17 120.1 . . ?
C17 C18 C19 118.71(14) . . ?
C17 C18 H18 120.6 . . ?
C19 C18 H18 120.6 . . ?
N4 C19 C18 123.13(14) . . ?
N4 C19 H19 118.4 . . ?
C18 C19 H19 118.4 . . ?
N4 C20 C16 124.52(14) . . ?
N4 C20 H20 117.7 . . ?
C16 C20 H20 117.7 . . ?
N2 Cu1 N3 79.50(5) . . ?
N2 Cu1 N1 79.27(5) . . ?
N3 Cu1 N1 156.43(5) . . ?
N2 Cu1 Cl1 160.26(4) . . ?
N3 Cu1 Cl1 98.88(4) . . ?
N1 Cu1 Cl1 97.65(4) . . ?
N2 Cu1 Cl2 97.52(4) . . ?
N3 Cu1 Cl2 94.35(4) . . ?
N1 Cu1 Cl2 98.45(4) . . ?
Cl1 Cu1 Cl2 102.223(18) . . ?
C1 N1 C5 119.16(12) . . ?
C1 N1 Cu1 126.28(10) . . ?
C5 N1 Cu1 114.54(9) . . ?
C6 N2 C10 121.64(12) . . ?
C6 N2 Cu1 119.31(9) . . ?
C10 N2 Cu1 119.03(9) . . ?
C15 N3 C11 118.98(12) . . ?
C15 N3 Cu1 125.95(10) . . ?
C11 N3 Cu1 114.92(9) . . ?
C19 N4 C20 117.35(14) . . ?
C34 C33 C32 119.72(15) . . ?
C34 C33 H33 120.1 . . ?
C32 C33 H33 120.1 . . ?
N5 C21 C22 122.41(14) . . ?
N5 C21 H21 118.8 . . ?
C22 C21 H21 118.8 . . ?
C23 C22 C21 118.57(14) . . ?
C23 C22 H22 120.7 . . ?
C21 C22 H22 120.7 . . ?
C22 C23 C24 119.61(14) . . ?
C22 C23 H23 120.2 . . ?
C24 C23 H23 120.2 . . ?
C25 C24 C23 118.56(14) . . ?
C25 C24 H24 120.7 . . ?
C23 C24 H24 120.7 . . ?
N5 C25 C24 121.75(13) . . ?
N5 C25 C26 113.87(12) . . ?
C24 C25 C26 124.38(13) . . ?
N6 C26 C27 120.49(13) . . ?
N6 C26 C25 113.04(12) . . ?
C27 C26 C25 126.44(12) . . ?
C26 C27 C28 119.58(12) . . ?
C26 C27 H27 120.2 . . ?
C28 C27 H27 120.2 . . ?
C27 C28 C29 118.17(12) . . ?
C27 C28 C36 120.73(12) . . ?
C29 C28 C36 121.11(12) . . ?
N6 C30 C29 121.01(12) . . ?
N6 C30 C31 112.45(12) . . ?
C29 C30 C31 126.54(12) . . ?
N7 C31 C32 121.91(13) . . ?
N7 C31 C30 113.90(12) . . ?
C32 C31 C30 124.17(13) . . ?
C31 C32 C33 118.44(14) . . ?
C31 C32 H32 120.8 . . ?
C33 C32 H32 120.8 . . ?
C33 C34 C35 118.48(14) . . ?
C33 C34 H34 120.8 . . ?
C35 C34 H34 120.8 . . ?
N7 C35 C34 122.50(15) . . ?
N7 C35 H35 118.7 . . ?
C34 C35 H35 118.7 . . ?
C37 C36 C40 116.23(13) . . ?
C37 C36 C28 122.81(13) . . ?
C40 C36 C28 120.95(12) . . ?
C38 C37 C36 119.28(15) . . ?
C38 C37 H37 120.4 . . ?
C36 C37 H37 120.4 . . ?
C39 C38 C37 119.47(16) . . ?
C39 C38 H38 120.3 . . ?
C37 C38 H38 120.3 . . ?
N8 C39 C38 122.74(15) . . ?
N8 C39 H39 118.6 . . ?
C38 C39 H39 118.6 . . ?
N8 C40 C36 124.89(13) . . ?
N8 C40 H40 117.6 . . ?
C36 C40 H40 117.6 . . ?
C21 N5 C25 119.09(13) . . ?
C21 N5 Cu2 126.05(10) . . ?
C25 N5 Cu2 114.65(9) . . ?
C30 N6 C26 121.54(12) . . ?
C30 N6 Cu2 119.45(9) . . ?
C26 N6 Cu2 118.80(9) . . ?
C35 N7 C31 118.94(13) . . ?
C35 N7 Cu2 126.36(11) . . ?
C31 N7 Cu2 114.63(9) . . ?
C39 N8 C40 117.39(13) . . ?
N6 Cu2 N5 79.42(5) . . ?
N6 Cu2 N7 78.85(5) . . ?
N5 Cu2 N7 157.13(5) . . ?
N6 Cu2 Cl3 155.01(4) . . ?
N5 Cu2 Cl3 96.96(4) . . ?
N7 Cu2 Cl3 99.71(4) . . ?
N6 Cu2 Cl4 103.15(4) . . ?
N5 Cu2 Cl4 95.62(4) . . ?
N7 Cu2 Cl4 96.18(4) . . ?
Cl3 Cu2 Cl4 101.804(19) . . ?
C30 C29 C28 119.16(12) . . ?
C30 C29 H29 120.4 . . ?
C28 C29 H29 120.4 . . ?
H102 O1 H101 102(4) . . ?
H201 O2 H202 101(4) . . ?

loop_
_geom_bond_atom_site_label_1
_geom_bond_atom_site_label_2
_geom_bond_distance
_geom_bond_site_symmetry_2
_geom_bond_publ_flag
C1 N1 1.3318(18) . ?
C1 C2 1.381(2) . ?
C1 H1 0.9400 . ?
C2 C3 1.380(2) . ?
C2 H2 0.9400 . ?
C3 C4 1.389(2) . ?
C3 H3 0.9400 . ?
C4 C5 1.3819(19) . ?
C4 H4 0.9400 . ?
C5 N1 1.3554(17) . ?
C5 C6 1.4804(19) . ?
C6 N2 1.3320(17) . ?
C6 C7 1.3868(18) . ?
C7 C8 1.4039(19) . ?
C7 H7 0.9400 . ?
C8 C9 1.4038(18) . ?
C8 C16 1.4848(18) . ?
C9 C10 1.3901(18) . ?
C9 H9 0.9400 . ?
C10 N2 1.3346(17) . ?
C10 C11 1.4810(18) . ?
C11 N3 1.3544(17) . ?
C11 C12 1.3808(19) . ?
C12 C13 1.389(2) . ?
C12 H12 0.9400 . ?
C13 C14 1.379(2) . ?
C13 H13 0.9400 . ?
C14 C15 1.385(2) . ?
C14 H14 0.9400 . ?
C15 N3 1.3342(18) . ?
C15 H15 0.9400 . ?
C16 C17 1.3922(19) . ?
C16 C20 1.397(2) . ?
C17 C18 1.382(2) . ?
C17 H17 0.9400 . ?
C18 C19 1.383(2) . ?
C18 H18 0.9400 . ?
C19 N4 1.333(2) . ?
C19 H19 0.9400 . ?
C20 N4 1.3355(19) . ?
C20 H20 0.9400 . ?
Cl1 Cu1 2.2524(4) . ?
Cl2 Cu1 2.5219(5) . ?
Cu1 N2 1.9462(11) . ?
Cu1 N3 2.0184(12) . ?
Cu1 N1 2.0322(12) . ?
C33 C34 1.381(3) . ?
C33 C32 1.389(2) . ?
C33 H33 0.9400 . ?
C21 N5 1.3315(18) . ?
C21 C22 1.387(2) . ?
C21 H21 0.9400 . ?
C22 C23 1.378(2) . ?
C22 H22 0.9400 . ?
C23 C24 1.390(2) . ?
C23 H23 0.9400 . ?
C24 C25 1.384(2) . ?
C24 H24 0.9400 . ?
C25 N5 1.3526(18) . ?
C25 C26 1.4756(19) . ?
C26 N6 1.3360(17) . ?
C26 C27 1.3881(19) . ?
C27 C28 1.3992(19) . ?
C27 H27 0.9400 . ?
C28 C29 1.4043(18) . ?
C28 C36 1.4815(19) . ?
C30 N6 1.3356(17) . ?
C30 C29 1.3839(19) . ?
C30 C31 1.4814(18) . ?
C31 N7 1.3515(19) . ?
C31 C32 1.3881(19) . ?
C32 H32 0.9400 . ?
C34 C35 1.388(2) . ?
C34 H34 0.9400 . ?
C35 N7 1.3344(18) . ?
C35 H35 0.9400 . ?
C36 C37 1.388(2) . ?
C36 C40 1.3917(19) . ?
C37 C38 1.384(2) . ?
C37 H37 0.9400 . ?
C38 C39 1.374(2) . ?
C38 H38 0.9400 . ?
C39 N8 1.324(2) . ?
C39 H39 0.9400 . ?
C40 N8 1.333(2) . ?
C40 H40 0.9400 . ?
N5 Cu2 2.0351(12) . ?
N6 Cu2 1.9484(12) . ?
N7 Cu2 2.0482(12) . ?
Cl3 Cu2 2.2623(5) . ?
Cl4 Cu2 2.4433(5) . ?
C29 H29 0.9400 . ?
O1 H102 0.819(19) . ?
O1 H101 0.817(19) . ?
O2 H201 0.81(5) . ?
O2 H202 0.82(5) . ?
